data_4109300
loop_
_publ_author_name
'Christian Albrecht'
'Sebastian Schwieger'
'Clemens Bruhn'
'Christoph Wagner'
'Ralph Kluge'
'Harry Schmidt'
'Dirk Steinborn'

_publ_section_title
;
 Alkylthio Bridged 44 cve Triangular Platinum Clusters: Synthesis,
 Oxidation, Degradation, Ligand Substitution, and Quantum Chemical
 Calculations
;
_journal_name_full 'Journal of the American Chemical Society'
_journal_page_first 4551
_journal_page_last 4566
_journal_paper_doi 10.1021/ja068476r
_journal_volume 129
_journal_year 2007
_chemical_formula_moiety 'C75 H66 P3 Pt3 S4, C3 H6 O, Cl'
_chemical_formula_sum 'C78 H72 Cl O P3 Pt3 S4'
_chemical_formula_weight 1867.23
_chemical_name_systematic
;
 ?
;
_space_group_IT_number 14
_symmetry_cell_setting monoclinic
_symmetry_space_group_name_Hall '-P 2yn'
_symmetry_space_group_name_H-M 'P 1 21/n 1'
_atom_sites_solution_hydrogens geom
_atom_sites_solution_primary direct
_atom_sites_solution_secondary difmap
_audit_creation_method SHELXL-97
_cell_angle_alpha 90.00
_cell_angle_beta 88.07(3)
_cell_angle_gamma 90.00
_cell_formula_units_Z 4
_cell_length_a 28.655(7)
_cell_length_b 15.065(2)
_cell_length_c 18.692(5)
_cell_measurement_reflns_used 8000
_cell_measurement_temperature 223(2)
_cell_measurement_theta_max 25.00
_cell_measurement_theta_min 1.96
_cell_volume 8065(3)
_computing_structure_refinement 'SHELXL-97 (Sheldrick, 1997)'
_computing_structure_solution 'SHELXS-97 (Sheldrick, 1990)'
_diffrn_ambient_temperature 223(2)
_diffrn_measured_fraction_theta_full 0.999
_diffrn_measured_fraction_theta_max 0.999
_diffrn_measurement_device_type 'STOE IPDS'
_diffrn_measurement_method 'rotation method'
_diffrn_radiation_monochromator graphite
_diffrn_radiation_source 'fine-focus sealed tube'
_diffrn_radiation_type MoK\a
_diffrn_radiation_wavelength 0.71073
_diffrn_reflns_av_R_equivalents 0.0938
_diffrn_reflns_av_sigmaI/netI 0.0706
_diffrn_reflns_limit_h_max 34
_diffrn_reflns_limit_h_min -34
_diffrn_reflns_limit_k_max 17
_diffrn_reflns_limit_k_min -17
_diffrn_reflns_limit_l_max 22
_diffrn_reflns_limit_l_min -22
_diffrn_reflns_number 57386
_diffrn_reflns_theta_full 25.00
_diffrn_reflns_theta_max 25.00
_diffrn_reflns_theta_min 1.96
_diffrn_standards_decay_% none
_exptl_absorpt_coefficient_mu 5.427
_exptl_absorpt_correction_T_max 0.5006
_exptl_absorpt_correction_T_min 0.3828
_exptl_absorpt_correction_type numerical
_exptl_absorpt_process_details 'X-red (Stoe, 2004)'
_exptl_crystal_colour yellow
_exptl_crystal_density_diffrn 1.538
_exptl_crystal_description block
_exptl_crystal_F_000 3632
_exptl_crystal_size_max 0.22
_exptl_crystal_size_mid 0.15
_exptl_crystal_size_min 0.15
_refine_diff_density_max 2.469
_refine_diff_density_min -1.152
_refine_diff_density_rms 0.189
_refine_ls_extinction_method none
_refine_ls_goodness_of_fit_ref 0.956
_refine_ls_hydrogen_treatment constr
_refine_ls_matrix_type full
_refine_ls_number_parameters 813
_refine_ls_number_reflns 14180
_refine_ls_number_restraints 0
_refine_ls_restrained_S_all 0.956
_refine_ls_R_factor_all 0.0679
_refine_ls_R_factor_gt 0.0436
_refine_ls_shift/su_max 0.002
_refine_ls_shift/su_mean 0.000
_refine_ls_structure_factor_coef Fsqd
_refine_ls_weighting_details 'calc w=1/[\s^2^(Fo^2^)+(0.0758P)^2^+0.0000P] where P=(Fo^2^+2Fc^2^)/3'
_refine_ls_weighting_scheme calc
_refine_ls_wR_factor_gt 0.1116
_refine_ls_wR_factor_ref 0.1231
_reflns_number_gt 10264
_reflns_number_total 14180
_reflns_threshold_expression >2sigma(I)
_cod_data_source_file ja068476rsi20061122_093615.cif
_cod_data_source_block ipds2067
_cod_original_cell_volume 8064(3)
_cod_database_code 4109300

loop_
_symmetry_equiv_pos_as_xyz
'x, y, z'
'-x+1/2, y+1/2, -z+1/2'
'-x, -y, -z'
'x-1/2, -y-1/2, z-1/2'

loop_
_atom_site_label
_atom_site_type_symbol
_atom_site_fract_x
_atom_site_fract_y
_atom_site_fract_z
_atom_site_U_iso_or_equiv
_atom_site_adp_type
_atom_site_occupancy
_atom_site_symmetry_multiplicity
_atom_site_calc_flag
_atom_site_refinement_flags
C1 C 0.0693(3) 0.7956(7) 0.9503(5) 0.043(2) Uani 1 1 d .
H1A H 0.0461 0.8434 0.9520 0.052 Uiso 1 1 calc R
H1B H 0.0679 0.7662 0.9036 0.052 Uiso 1 1 calc R
C2 C 0.0584(3) 0.7301(6) 1.0086(5) 0.040(2) Uani 1 1 d .
C3 C 0.0687(4) 0.6404(7) 1.0002(7) 0.056(3) Uani 1 1 d .
H3 H 0.0820 0.6204 0.9564 0.068 Uiso 1 1 calc R
C4 C 0.0599(5) 0.5793(7) 1.0549(9) 0.072(4) Uani 1 1 d .
H4 H 0.0672 0.5189 1.0489 0.086 Uiso 1 1 calc R
C5 C 0.0403(5) 0.6104(10) 1.1174(9) 0.081(4) Uani 1 1 d .
H5 H 0.0347 0.5702 1.1552 0.097 Uiso 1 1 calc R
C6 C 0.0285(4) 0.6980(9) 1.1275(7) 0.065(3) Uani 1 1 d .
H6 H 0.0141 0.7166 1.1709 0.078 Uiso 1 1 calc R
C7 C 0.0378(3) 0.7583(7) 1.0736(6) 0.051(3) Uani 1 1 d .
H7 H 0.0303 0.8185 1.0805 0.062 Uiso 1 1 calc R
C8 C 0.0731(3) 1.1594(7) 0.8408(5) 0.047(2) Uani 1 1 d .
H8A H 0.0490 1.1404 0.8760 0.056 Uiso 1 1 calc R
H8B H 0.0710 1.2241 0.8359 0.056 Uiso 1 1 calc R
C9 C 0.0644(3) 1.1167(7) 0.7700(5) 0.043(2) Uani 1 1 d .
C10 C 0.0782(4) 1.1577(9) 0.7072(6) 0.062(3) Uani 1 1 d .
H10 H 0.0945 1.2118 0.7078 0.075 Uiso 1 1 calc R
C11 C 0.0674(4) 1.1172(11) 0.6413(6) 0.074(4) Uani 1 1 d .
H11 H 0.0757 1.1449 0.5977 0.089 Uiso 1 1 calc R
C12 C 0.0441(4) 1.0356(11) 0.6422(8) 0.075(4) Uani 1 1 d .
H12 H 0.0375 1.0078 0.5986 0.090 Uiso 1 1 calc R
C13 C 0.0309(4) 0.9964(9) 0.7040(7) 0.063(3) Uani 1 1 d .
H13 H 0.0145 0.9423 0.7036 0.076 Uiso 1 1 calc R
C14 C 0.0412(4) 1.0350(7) 0.7670(6) 0.051(3) Uani 1 1 d .
H14 H 0.0325 1.0061 0.8100 0.061 Uiso 1 1 calc R
C15 C 0.0580(3) 1.0980(5) 1.1465(5) 0.034(2) Uani 1 1 d .
H15A H 0.0377 1.0795 1.1081 0.041 Uiso 1 1 calc R
H15B H 0.0507 1.0608 1.1884 0.041 Uiso 1 1 calc R
C16 C 0.0480(3) 1.1925(7) 1.1650(5) 0.043(2) Uani 1 1 d .
C17 C 0.0357(3) 1.2523(8) 1.1118(7) 0.059(3) Uani 1 1 d .
H17 H 0.0354 1.2336 1.0638 0.071 Uiso 1 1 calc R
C18 C 0.0237(4) 1.3397(7) 1.1292(9) 0.068(4) Uani 1 1 d .
H18 H 0.0153 1.3789 1.0927 0.081 Uiso 1 1 calc R
C19 C 0.0241(4) 1.3697(9) 1.1991(11) 0.085(5) Uani 1 1 d .
H19 H 0.0156 1.4284 1.2105 0.102 Uiso 1 1 calc R
C20 C 0.0372(5) 1.3110(9) 1.2518(9) 0.074(4) Uani 1 1 d .
H20 H 0.0384 1.3307 1.2994 0.088 Uiso 1 1 calc R
C21 C 0.0486(4) 1.2228(8) 1.2353(6) 0.055(3) Uani 1 1 d .
H21 H 0.0568 1.1837 1.2721 0.066 Uiso 1 1 calc R
C22 C 0.2157(3) 0.9511(6) 1.1627(5) 0.036(2) Uani 1 1 d .
C23 C 0.2258(3) 0.9675(7) 1.2323(5) 0.047(2) Uani 1 1 d .
H23 H 0.2080 0.9401 1.2692 0.056 Uiso 1 1 calc R
C24 C 0.2625(4) 1.0246(8) 1.2495(6) 0.058(3) Uani 1 1 d .
H24 H 0.2682 1.0375 1.2976 0.069 Uiso 1 1 calc R
C25 C 0.2899(4) 1.0615(8) 1.1953(8) 0.065(3) Uani 1 1 d .
H25 H 0.3158 1.0965 1.2068 0.079 Uiso 1 1 calc R
C26 C 0.2798(4) 1.0474(8) 1.1233(7) 0.062(3) Uani 1 1 d .
H26 H 0.2978 1.0741 1.0863 0.074 Uiso 1 1 calc R
C27 C 0.2417(4) 0.9919(7) 1.1085(6) 0.051(3) Uani 1 1 d .
H27 H 0.2339 0.9825 1.0607 0.061 Uiso 1 1 calc R
C28 C 0.1971(3) 0.7754(6) 1.1064(4) 0.0324(19) Uani 1 1 d .
C29 C 0.1691(4) 0.7001(7) 1.0947(6) 0.046(2) Uani 1 1 d .
H29 H 0.1365 0.7037 1.1016 0.056 Uiso 1 1 calc R
C30 C 0.1897(4) 0.6206(7) 1.0730(6) 0.047(2) Uani 1 1 d .
H30 H 0.1709 0.5705 1.0657 0.057 Uiso 1 1 calc R
C31 C 0.2374(4) 0.6144(7) 1.0621(5) 0.048(3) Uani 1 1 d .
H31 H 0.2508 0.5601 1.0476 0.058 Uiso 1 1 calc R
C32 C 0.2661(4) 0.6879(7) 1.0723(5) 0.049(3) Uani 1 1 d .
H32 H 0.2986 0.6837 1.0641 0.059 Uiso 1 1 calc R
C33 C 0.2458(3) 0.7674(7) 1.0950(5) 0.041(2) Uani 1 1 d .
H33 H 0.2650 0.8168 1.1029 0.050 Uiso 1 1 calc R
C34 C 0.1367(3) 0.8427(6) 1.2171(5) 0.036(2) Uani 1 1 d .
C35 C 0.1592(3) 0.7894(7) 1.2672(5) 0.045(2) Uani 1 1 d .
H35 H 0.1904 0.7724 1.2585 0.054 Uiso 1 1 calc R
C36 C 0.1358(5) 0.7617(8) 1.3293(6) 0.060(3) Uani 1 1 d .
H36 H 0.1509 0.7269 1.3633 0.072 Uiso 1 1 calc R
C37 C 0.0885(4) 0.7871(8) 1.3403(6) 0.060(3) Uani 1 1 d .
H37 H 0.0720 0.7687 1.3820 0.072 Uiso 1 1 calc R
C38 C 0.0665(4) 0.8378(8) 1.2913(6) 0.056(3) Uani 1 1 d .
H38 H 0.0349 0.8534 1.2990 0.067 Uiso 1 1 calc R
C39 C 0.0909(3) 0.8667(6) 1.2291(5) 0.042(2) Uani 1 1 d .
H39 H 0.0759 0.9025 1.1957 0.051 Uiso 1 1 calc R
C40 C 0.2405(3) 0.9049(7) 0.8358(5) 0.038(2) Uani 1 1 d .
C41 C 0.2505(3) 0.8818(7) 0.9046(5) 0.045(2) Uani 1 1 d .
H41 H 0.2260 0.8783 0.9393 0.054 Uiso 1 1 calc R
C42 C 0.2959(4) 0.8633(8) 0.9245(6) 0.052(3) Uani 1 1 d .
H42 H 0.3019 0.8484 0.9722 0.063 Uiso 1 1 calc R
C43 C 0.3320(3) 0.8668(7) 0.8743(6) 0.052(3) Uani 1 1 d .
H43 H 0.3626 0.8533 0.8875 0.063 Uiso 1 1 calc R
C44 C 0.3235(3) 0.8901(8) 0.8049(7) 0.057(3) Uani 1 1 d .
H44 H 0.3484 0.8938 0.7709 0.069 Uiso 1 1 calc R
C45 C 0.2777(3) 0.9085(8) 0.7847(6) 0.051(3) Uani 1 1 d .
H45 H 0.2719 0.9232 0.7369 0.061 Uiso 1 1 calc R
C46 C 0.1592(3) 0.8156(6) 0.7806(5) 0.037(2) Uani 1 1 d .
C47 C 0.1877(4) 0.7406(8) 0.7721(6) 0.058(3) Uani 1 1 d .
H47 H 0.2197 0.7445 0.7808 0.069 Uiso 1 1 calc R
C48 C 0.1689(5) 0.6611(8) 0.7511(7) 0.071(4) Uani 1 1 d .
H48 H 0.1885 0.6110 0.7475 0.085 Uiso 1 1 calc R
C49 C 0.1241(6) 0.6524(9) 0.7357(7) 0.071(4) Uani 1 1 d .
H49 H 0.1127 0.5974 0.7202 0.085 Uiso 1 1 calc R
C50 C 0.0940(5) 0.7257(10) 0.7429(6) 0.070(4) Uani 1 1 d .
H50 H 0.0623 0.7203 0.7321 0.085 Uiso 1 1 calc R
C51 C 0.1119(4) 0.8075(8) 0.7665(6) 0.057(3) Uani 1 1 d .
H51 H 0.0919 0.8566 0.7727 0.068 Uiso 1 1 calc R
C52 C 0.1861(3) 0.9884(6) 0.7265(5) 0.035(2) Uani 1 1 d .
C53 C 0.1782(4) 0.9517(7) 0.6615(5) 0.047(2) Uani 1 1 d .
H53 H 0.1703 0.8913 0.6580 0.057 Uiso 1 1 calc R
C54 C 0.1821(4) 1.0048(9) 0.5993(6) 0.060(3) Uani 1 1 d .
H54 H 0.1769 0.9795 0.5543 0.072 Uiso 1 1 calc R
C55 C 0.1930(4) 1.0915(9) 0.6039(6) 0.063(3) Uani 1 1 d .
H55 H 0.1939 1.1271 0.5626 0.076 Uiso 1 1 calc R
C56 C 0.2029(4) 1.1279(7) 0.6690(6) 0.052(3) Uani 1 1 d .
H56 H 0.2119 1.1878 0.6714 0.062 Uiso 1 1 calc R
C57 C 0.1997(3) 1.0775(7) 0.7318(5) 0.041(2) Uani 1 1 d .
H57 H 0.2064 1.1027 0.7763 0.050 Uiso 1 1 calc R
C58 C 0.1588(3) 1.3421(6) 0.9618(5) 0.036(2) Uani 1 1 d .
C59 C 0.1913(4) 1.4047(7) 0.9376(5) 0.048(2) Uani 1 1 d .
H59 H 0.2229 1.3988 0.9486 0.058 Uiso 1 1 calc R
C60 C 0.1766(5) 1.4756(8) 0.8972(6) 0.062(3) Uani 1 1 d .
H60 H 0.1985 1.5187 0.8820 0.075 Uiso 1 1 calc R
C61 C 0.1305(5) 1.4850(7) 0.8786(6) 0.061(3) Uani 1 1 d .
H61 H 0.1215 1.5330 0.8501 0.073 Uiso 1 1 calc R
C62 C 0.0980(4) 1.4232(7) 0.9023(7) 0.058(3) Uani 1 1 d .
H62 H 0.0666 1.4297 0.8906 0.070 Uiso 1 1 calc R
C63 C 0.1115(4) 1.3516(7) 0.9435(6) 0.049(3) Uani 1 1 d .
H63 H 0.0892 1.3095 0.9592 0.058 Uiso 1 1 calc R
C64 C 0.1756(3) 1.2872(6) 1.1066(5) 0.034(2) Uani 1 1 d .
C65 C 0.1974(4) 1.2376(7) 1.1562(5) 0.046(2) Uani 1 1 d .
H65 H 0.2146 1.1871 1.1419 0.056 Uiso 1 1 calc R
C66 C 0.1943(4) 1.2617(9) 1.2296(6) 0.057(3) Uani 1 1 d .
H66 H 0.2088 1.2265 1.2639 0.068 Uiso 1 1 calc R
C67 C 0.1700(4) 1.3368(9) 1.2505(6) 0.062(3) Uani 1 1 d .
H67 H 0.1688 1.3542 1.2989 0.074 Uiso 1 1 calc R
C68 C 0.1476(4) 1.3861(9) 1.2005(7) 0.063(3) Uani 1 1 d .
H68 H 0.1300 1.4360 1.2151 0.076 Uiso 1 1 calc R
C69 C 0.1506(4) 1.3632(7) 1.1283(6) 0.049(2) Uani 1 1 d .
H69 H 0.1359 1.3985 1.0942 0.058 Uiso 1 1 calc R
C70 C 0.2355(3) 1.2210(7) 0.9917(5) 0.041(2) Uani 1 1 d .
C71 C 0.2723(3) 1.2767(7) 1.0133(5) 0.046(2) Uani 1 1 d .
H71 H 0.2657 1.3261 1.0427 0.056 Uiso 1 1 calc R
C72 C 0.3174(4) 1.2592(9) 0.9917(6) 0.058(3) Uani 1 1 d .
H72 H 0.3414 1.2975 1.0054 0.069 Uiso 1 1 calc R
C73 C 0.3283(4) 1.1857(9) 0.9498(6) 0.061(3) Uani 1 1 d .
H73 H 0.3595 1.1747 0.9348 0.073 Uiso 1 1 calc R
C74 C 0.2929(4) 1.1280(9) 0.9299(6) 0.060(3) Uani 1 1 d .
H74 H 0.3000 1.0769 0.9027 0.073 Uiso 1 1 calc R
C75 C 0.2465(3) 1.1471(6) 0.9508(5) 0.041(2) Uani 1 1 d .
H75 H 0.2224 1.1090 0.9368 0.049 Uiso 1 1 calc R
C76 C 0.3649(4) 0.5056(8) 1.0979(6) 0.058(3) Uani 1 1 d .
C77 C 0.3685(6) 0.5688(9) 1.1601(7) 0.079(4) Uani 1 1 d .
H77A H 0.3393 0.5687 1.1880 0.095 Uiso 1 1 calc R
H77B H 0.3748 0.6282 1.1423 0.095 Uiso 1 1 calc R
H77C H 0.3936 0.5501 1.1901 0.095 Uiso 1 1 calc R
C78 C 0.4063(5) 0.4960(11) 1.0514(8) 0.088(5) Uani 1 1 d .
H78A H 0.4025 0.4454 1.0201 0.106 Uiso 1 1 calc R
H78B H 0.4334 0.4870 1.0803 0.106 Uiso 1 1 calc R
H78C H 0.4106 0.5493 1.0228 0.106 Uiso 1 1 calc R
O O 0.3293(3) 0.4666(6) 1.0876(5) 0.075(2) Uani 1 1 d .
Cl Cl 0.39229(15) 0.7570(3) 1.0291(3) 0.1098(15) Uani 1 1 d .
P1 P 0.16814(8) 0.87716(15) 1.13561(12) 0.0313(5) Uani 1 1 d .
P2 P 0.18017(8) 0.92383(16) 0.80950(12) 0.0319(5) Uani 1 1 d .
P3 P 0.17451(8) 1.24671(16) 1.01585(12) 0.0341(5) Uani 1 1 d .
Pt1 Pt 0.121049(11) 0.94344(2) 1.056894(17) 0.03026(10) Uani 1 1 d .
Pt2 Pt 0.129737(11) 0.97534(2) 0.895270(17) 0.03026(10) Uani 1 1 d .
Pt3 Pt 0.124413(11) 1.13233(2) 0.999120(17) 0.03111(10) Uani 1 1 d .
S1 S 0.12862(8) 0.84276(15) 0.96169(12) 0.0338(5) Uani 1 1 d .
S2 S 0.13196(8) 1.12943(15) 0.87384(12) 0.0333(5) Uani 1 1 d .
S3 S 0.11942(7) 1.08016(15) 1.11741(11) 0.0325(5) Uani 1 1 d .
S4 S 0.06886(8) 1.01730(16) 0.97941(12) 0.0381(5) Uani 1 1 d .

loop_
_atom_site_aniso_label
_atom_site_aniso_U_11
_atom_site_aniso_U_22
_atom_site_aniso_U_33
_atom_site_aniso_U_23
_atom_site_aniso_U_13
_atom_site_aniso_U_12
C1 0.047(5) 0.045(6) 0.038(5) -0.002(4) -0.007(4) -0.016(4)
C2 0.039(5) 0.040(6) 0.040(5) 0.001(4) 0.002(4) -0.002(4)
C3 0.059(7) 0.028(6) 0.082(8) -0.013(5) 0.004(6) -0.010(5)
C4 0.090(9) 0.017(6) 0.109(12) 0.003(6) -0.018(8) -0.013(5)
C5 0.085(10) 0.062(10) 0.097(11) 0.041(8) -0.016(8) -0.015(7)
C6 0.056(7) 0.073(9) 0.066(8) 0.017(7) 0.015(6) -0.017(6)
C7 0.045(6) 0.042(6) 0.068(7) 0.005(5) 0.002(5) -0.008(5)
C8 0.045(6) 0.045(6) 0.051(6) 0.001(5) -0.001(4) 0.012(5)
C9 0.034(5) 0.058(7) 0.035(5) 0.005(4) 0.001(4) 0.009(4)
C10 0.042(6) 0.090(10) 0.056(7) 0.017(6) -0.010(5) -0.007(6)
C11 0.060(7) 0.130(13) 0.032(6) 0.005(7) 0.003(5) 0.007(8)
C12 0.047(7) 0.106(12) 0.071(9) -0.032(8) -0.005(6) 0.003(7)
C13 0.052(7) 0.070(9) 0.069(8) -0.008(6) -0.009(6) -0.005(6)
C14 0.046(6) 0.054(7) 0.052(6) 0.010(5) -0.012(5) -0.003(5)
C15 0.047(5) 0.014(4) 0.041(5) 0.001(4) 0.008(4) -0.004(4)
C16 0.031(5) 0.049(6) 0.049(6) 0.008(5) -0.002(4) 0.001(4)
C17 0.036(5) 0.073(9) 0.068(8) 0.014(6) 0.000(5) -0.010(5)
C18 0.050(7) 0.015(5) 0.139(13) 0.014(7) -0.012(7) -0.004(4)
C19 0.044(7) 0.042(8) 0.167(17) -0.026(10) 0.016(8) -0.002(5)
C20 0.077(9) 0.044(8) 0.099(11) -0.022(7) 0.019(7) -0.003(6)
C21 0.057(6) 0.047(7) 0.060(7) 0.003(5) 0.008(5) -0.001(5)
C22 0.032(4) 0.031(5) 0.046(5) -0.006(4) -0.006(4) -0.001(4)
C23 0.046(6) 0.057(7) 0.037(5) -0.016(5) -0.007(4) 0.001(5)
C24 0.059(7) 0.061(8) 0.054(7) -0.017(6) -0.017(5) 0.005(6)
C25 0.068(8) 0.037(7) 0.092(10) -0.012(6) -0.024(7) -0.006(6)
C26 0.055(7) 0.048(7) 0.082(9) 0.004(6) -0.005(6) -0.013(5)
C27 0.052(6) 0.045(6) 0.055(6) 0.004(5) -0.007(5) -0.016(5)
C28 0.039(5) 0.031(5) 0.027(4) 0.008(4) -0.002(3) 0.007(4)
C29 0.046(6) 0.037(6) 0.055(6) 0.003(5) 0.004(4) 0.003(4)
C30 0.060(6) 0.031(6) 0.051(6) -0.005(5) 0.001(5) 0.003(5)
C31 0.060(7) 0.037(6) 0.047(6) -0.002(4) 0.000(5) 0.017(5)
C32 0.052(6) 0.050(7) 0.044(6) -0.003(5) 0.008(4) 0.012(5)
C33 0.047(5) 0.047(6) 0.029(5) 0.000(4) -0.003(4) 0.007(4)
C34 0.043(5) 0.034(5) 0.030(5) 0.006(4) -0.002(4) -0.001(4)
C35 0.039(5) 0.059(7) 0.037(5) 0.004(5) -0.001(4) 0.010(5)
C36 0.089(9) 0.055(7) 0.036(6) 0.011(5) 0.002(5) 0.011(6)
C37 0.079(8) 0.051(7) 0.046(6) 0.010(5) 0.022(6) -0.001(6)
C38 0.064(7) 0.048(7) 0.055(7) 0.003(5) 0.018(5) -0.001(5)
C39 0.048(6) 0.036(6) 0.043(6) 0.004(4) -0.003(4) 0.011(4)
C40 0.025(4) 0.045(6) 0.044(5) 0.003(4) -0.005(4) 0.001(4)
C41 0.040(5) 0.067(7) 0.029(5) 0.005(5) 0.003(4) -0.004(5)
C42 0.049(6) 0.065(8) 0.043(6) 0.009(5) -0.013(4) 0.005(5)
C43 0.034(5) 0.052(7) 0.071(7) 0.020(6) 0.006(5) 0.005(5)
C44 0.034(5) 0.068(8) 0.070(8) 0.010(6) 0.004(5) 0.011(5)
C45 0.044(6) 0.067(8) 0.041(6) 0.012(5) 0.005(4) 0.000(5)
C46 0.046(5) 0.037(6) 0.028(5) -0.005(4) -0.003(4) -0.002(4)
C47 0.064(7) 0.046(7) 0.063(7) 0.006(6) -0.006(5) -0.002(5)
C48 0.113(11) 0.028(6) 0.072(8) 0.005(6) -0.019(8) -0.005(6)
C49 0.113(11) 0.044(8) 0.056(7) -0.007(6) -0.003(7) -0.036(8)
C50 0.076(8) 0.080(10) 0.055(7) -0.018(7) -0.005(6) -0.041(8)
C51 0.050(6) 0.062(8) 0.057(7) -0.020(6) 0.002(5) -0.007(5)
C52 0.028(4) 0.047(6) 0.032(5) -0.001(4) 0.004(3) 0.002(4)
C53 0.065(7) 0.037(6) 0.040(5) -0.002(4) 0.000(5) -0.005(5)
C54 0.081(8) 0.068(9) 0.032(6) 0.003(5) -0.009(5) -0.008(6)
C55 0.068(7) 0.082(10) 0.039(6) 0.026(6) 0.011(5) 0.009(7)
C56 0.057(6) 0.034(6) 0.064(7) 0.021(5) 0.007(5) -0.004(5)
C57 0.042(5) 0.044(6) 0.038(5) 0.000(4) 0.006(4) -0.004(4)
C58 0.057(6) 0.017(4) 0.033(5) -0.004(4) 0.003(4) -0.009(4)
C59 0.061(6) 0.038(6) 0.046(6) 0.006(5) 0.010(5) -0.007(5)
C60 0.085(9) 0.044(7) 0.056(7) 0.007(5) 0.020(6) -0.003(6)
C61 0.102(10) 0.027(6) 0.054(7) 0.011(5) 0.007(6) 0.009(6)
C62 0.075(8) 0.028(6) 0.073(8) 0.012(5) -0.013(6) 0.008(5)
C63 0.061(7) 0.026(5) 0.059(7) 0.001(5) 0.001(5) -0.001(4)
C64 0.041(5) 0.031(5) 0.031(5) -0.002(4) -0.001(4) -0.006(4)
C65 0.063(6) 0.034(6) 0.043(6) -0.001(4) -0.008(5) -0.006(5)
C66 0.056(7) 0.074(8) 0.042(6) 0.003(6) -0.008(5) -0.015(6)
C67 0.057(7) 0.086(9) 0.043(6) -0.018(6) 0.000(5) -0.004(6)
C68 0.056(7) 0.069(8) 0.064(8) -0.026(6) -0.002(6) 0.001(6)
C69 0.049(6) 0.041(6) 0.056(7) 0.001(5) -0.005(5) -0.005(5)
C70 0.044(5) 0.042(6) 0.036(5) 0.006(4) -0.001(4) -0.006(4)
C71 0.040(5) 0.050(6) 0.049(6) 0.002(5) 0.003(4) -0.009(5)
C72 0.048(6) 0.074(9) 0.052(7) 0.006(6) -0.002(5) -0.021(6)
C73 0.041(6) 0.083(9) 0.059(7) 0.006(7) 0.004(5) -0.005(6)
C74 0.056(7) 0.068(8) 0.057(7) -0.013(6) 0.008(5) 0.006(6)
C75 0.036(5) 0.032(5) 0.055(6) -0.005(4) 0.000(4) -0.004(4)
C76 0.061(7) 0.059(8) 0.055(7) 0.016(6) -0.004(5) 0.000(6)
C77 0.110(11) 0.062(9) 0.065(8) 0.006(7) -0.007(7) -0.018(8)
C78 0.076(9) 0.106(13) 0.082(10) 0.015(9) 0.010(7) 0.006(8)
O 0.080(6) 0.080(7) 0.065(6) -0.003(5) -0.015(4) 0.000(5)
Cl 0.082(3) 0.116(4) 0.132(4) 0.043(3) -0.014(2) 0.004(2)
P1 0.0331(11) 0.0295(13) 0.0312(12) 0.0007(9) -0.0012(9) 0.0005(9)
P2 0.0340(11) 0.0337(13) 0.0281(11) 0.0011(9) -0.0007(9) -0.0005(9)
P3 0.0379(12) 0.0306(13) 0.0338(12) 0.0016(10) -0.0009(9) -0.0046(10)
Pt1 0.03634(18) 0.02645(19) 0.02803(17) 0.00297(13) -0.00179(12) -0.00170(14)
Pt2 0.03454(18) 0.0287(2) 0.02748(17) 0.00201(13) -0.00057(12) -0.00243(13)
Pt3 0.03719(18) 0.02737(19) 0.02877(18) 0.00252(13) -0.00100(13) -0.00401(13)
S1 0.0404(12) 0.0305(12) 0.0306(11) 0.0012(9) -0.0009(9) -0.0034(9)
S2 0.0403(12) 0.0289(12) 0.0308(11) 0.0051(9) -0.0015(8) -0.0019(9)
S3 0.0389(11) 0.0305(12) 0.0280(11) 0.0014(9) 0.0005(8) -0.0021(9)
S4 0.0380(12) 0.0388(13) 0.0376(12) 0.0034(10) -0.0022(9) -0.0017(10)

loop_
_atom_type_symbol
_atom_type_description
_atom_type_scat_dispersion_real
_atom_type_scat_dispersion_imag
_atom_type_scat_source
C C 0.0033 0.0016 'International Tables Vol C Tables 4.2.6.8 and 6.1.1.4'
H H 0.0000 0.0000 'International Tables Vol C Tables 4.2.6.8 and 6.1.1.4'
Cl Cl 0.1484 0.1585 'International Tables Vol C Tables 4.2.6.8 and 6.1.1.4'
O O 0.0106 0.0060 'International Tables Vol C Tables 4.2.6.8 and 6.1.1.4'
P P 0.1023 0.0942 'International Tables Vol C Tables 4.2.6.8 and 6.1.1.4'
Pt Pt -1.7033 8.3905 'International Tables Vol C Tables 4.2.6.8 and 6.1.1.4'
S S 0.1246 0.1234 'International Tables Vol C Tables 4.2.6.8 and 6.1.1.4'

loop_
_geom_angle_atom_site_label_1
_geom_angle_atom_site_label_2
_geom_angle_atom_site_label_3
_geom_angle
C2 C1 S1 109.8(7)
C2 C1 H1A 109.7
S1 C1 H1A 109.7
C2 C1 H1B 109.7
S1 C1 H1B 109.7
H1A C1 H1B 108.2
C3 C2 C7 118.4(10)
C3 C2 C1 121.4(9)
C7 C2 C1 120.2(9)
C4 C3 C2 121.8(11)
C4 C3 H3 119.1
C2 C3 H3 119.1
C5 C4 C3 117.5(11)
C5 C4 H4 121.2
C3 C4 H4 121.2
C4 C5 C6 122.7(12)
C4 C5 H5 118.7
C6 C5 H5 118.7
C5 C6 C7 119.6(12)
C5 C6 H6 120.2
C7 C6 H6 120.2
C6 C7 C2 120.0(11)
C6 C7 H7 120.0
C2 C7 H7 120.0
C9 C8 S2 111.5(7)
C9 C8 H8A 109.3
S2 C8 H8A 109.3
C9 C8 H8B 109.3
S2 C8 H8B 109.3
H8A C8 H8B 108.0
C10 C9 C14 118.9(10)
C10 C9 C8 120.6(10)
C14 C9 C8 120.5(9)
C9 C10 C11 118.9(12)
C9 C10 H10 120.5
C11 C10 H10 120.5
C12 C11 C10 119.1(12)
C12 C11 H11 120.4
C10 C11 H11 120.4
C13 C12 C11 121.2(12)
C13 C12 H12 119.4
C11 C12 H12 119.4
C12 C13 C14 119.8(13)
C12 C13 H13 120.1
C14 C13 H13 120.1
C13 C14 C9 122.0(11)
C13 C14 H14 119.0
C9 C14 H14 119.0
C16 C15 S3 112.4(6)
C16 C15 H15A 109.1
S3 C15 H15A 109.1
C16 C15 H15B 109.1
S3 C15 H15B 109.1
H15A C15 H15B 107.9
C21 C16 C17 118.2(10)
C21 C16 C15 121.6(9)
C17 C16 C15 120.1(10)
C18 C17 C16 120.5(12)
C18 C17 H17 119.7
C16 C17 H17 119.7
C19 C18 C17 121.3(13)
C19 C18 H18 119.4
C17 C18 H18 119.4
C18 C19 C20 118.3(12)
C18 C19 H19 120.8
C20 C19 H19 120.8
C19 C20 C21 121.1(14)
C19 C20 H20 119.5
C21 C20 H20 119.5
C16 C21 C20 120.6(12)
C16 C21 H21 119.7
C20 C21 H21 119.7
C23 C22 C27 119.4(9)
C23 C22 P1 123.6(8)
C27 C22 P1 116.9(7)
C22 C23 C24 120.9(10)
C22 C23 H23 119.5
C24 C23 H23 119.5
C25 C24 C23 119.5(10)
C25 C24 H24 120.2
C23 C24 H24 120.2
C24 C25 C26 120.8(11)
C24 C25 H25 119.6
C26 C25 H25 119.6
C25 C26 C27 117.8(11)
C25 C26 H26 121.1
C27 C26 H26 121.1
C22 C27 C26 121.4(11)
C22 C27 H27 119.3
C26 C27 H27 119.3
C33 C28 C29 118.3(8)
C33 C28 P1 123.9(7)
C29 C28 P1 117.8(7)
C30 C29 C28 119.9(9)
C30 C29 H29 120.0
C28 C29 H29 120.0
C31 C30 C29 120.8(10)
C31 C30 H30 119.6
C29 C30 H30 119.6
C30 C31 C32 120.7(9)
C30 C31 H31 119.6
C32 C31 H31 119.6
C33 C32 C31 118.9(10)
C33 C32 H32 120.5
C31 C32 H32 120.5
C32 C33 C28 121.4(10)
C32 C33 H33 119.3
C28 C33 H33 119.3
C39 C34 C35 119.9(9)
C39 C34 P1 120.3(7)
C35 C34 P1 119.8(7)
C36 C35 C34 120.7(9)
C36 C35 H35 119.6
C34 C35 H35 119.6
C35 C36 C37 118.3(10)
C35 C36 H36 120.9
C37 C36 H36 120.9
C38 C37 C36 121.0(10)
C38 C37 H37 119.5
C36 C37 H37 119.5
C37 C38 C39 120.0(11)
C37 C38 H38 120.0
C39 C38 H38 120.0
C34 C39 C38 120.0(9)
C34 C39 H39 120.0
C38 C39 H39 120.0
C41 C40 C45 118.0(8)
C41 C40 P2 121.3(7)
C45 C40 P2 120.6(7)
C40 C41 C42 121.8(9)
C40 C41 H41 119.1
C42 C41 H41 119.1
C43 C42 C41 119.9(10)
C43 C42 H42 120.0
C41 C42 H42 120.0
C42 C43 C44 120.1(10)
C42 C43 H43 119.9
C44 C43 H43 119.9
C43 C44 C45 120.1(10)
C43 C44 H44 120.0
C45 C44 H44 120.0
C44 C45 C40 120.1(10)
C44 C45 H45 120.0
C40 C45 H45 120.0
C51 C46 C47 118.3(10)
C51 C46 P2 117.7(8)
C47 C46 P2 124.0(8)
C48 C47 C46 120.3(12)
C48 C47 H47 119.8
C46 C47 H47 119.8
C49 C48 C47 122.4(13)
C49 C48 H48 118.8
C47 C48 H48 118.8
C48 C49 C50 119.7(11)
C48 C49 H49 120.1
C50 C49 H49 120.1
C49 C50 C51 119.2(12)
C49 C50 H50 120.4
C51 C50 H50 120.4
C46 C51 C50 120.0(11)
C46 C51 H51 120.0
C50 C51 H51 120.0
C53 C52 C57 120.4(9)
C53 C52 P2 121.8(8)
C57 C52 P2 117.8(7)
C52 C53 C54 119.6(10)
C52 C53 H53 120.2
C54 C53 H53 120.2
C55 C54 C53 120.6(10)
C55 C54 H54 119.7
C53 C54 H54 119.7
C54 C55 C56 120.0(10)
C54 C55 H55 120.0
C56 C55 H55 120.0
C55 C56 C57 121.2(10)
C55 C56 H56 119.4
C57 C56 H56 119.4
C56 C57 C52 118.1(9)
C56 C57 H57 120.9
C52 C57 H57 120.9
C59 C58 C63 119.2(9)
C59 C58 P3 122.6(8)
C63 C58 P3 118.1(7)
C60 C59 C58 119.3(11)
C60 C59 H59 120.4
C58 C59 H59 120.4
C59 C60 C61 121.8(11)
C59 C60 H60 119.1
C61 C60 H60 119.1
C62 C61 C60 119.3(11)
C62 C61 H61 120.3
C60 C61 H61 120.3
C61 C62 C63 120.4(12)
C61 C62 H62 119.8
C63 C62 H62 119.8
C62 C63 C58 119.9(10)
C62 C63 H63 120.0
C58 C63 H63 120.0
C65 C64 C69 119.6(9)
C65 C64 P3 118.6(7)
C69 C64 P3 121.5(7)
C64 C65 C66 120.2(10)
C64 C65 H65 119.9
C66 C65 H65 119.9
C67 C66 C65 120.0(11)
C67 C66 H66 120.0
C65 C66 H66 120.0
C68 C67 C66 119.6(11)
C68 C67 H67 120.2
C66 C67 H67 120.2
C67 C68 C69 120.8(11)
C67 C68 H68 119.6
C69 C68 H68 119.6
C68 C69 C64 119.7(10)
C68 C69 H69 120.1
C64 C69 H69 120.1
C75 C70 C71 118.6(9)
C75 C70 P3 120.3(7)
C71 C70 P3 121.1(8)
C72 C71 C70 120.4(11)
C72 C71 H71 119.8
C70 C71 H71 119.8
C71 C72 C73 121.0(10)
C71 C72 H72 119.5
C73 C72 H72 119.5
C72 C73 C74 119.7(10)
C72 C73 H73 120.1
C74 C73 H73 120.1
C73 C74 C75 119.2(11)
C73 C74 H74 120.4
C75 C74 H74 120.4
C70 C75 C74 121.1(9)
C70 C75 H75 119.5
C74 C75 H75 119.5
O C76 C78 122.5(13)
O C76 C77 120.9(12)
C78 C76 C77 116.6(13)
C76 C77 H77A 109.5
C76 C77 H77B 109.5
H77A C77 H77B 109.5
C76 C77 H77C 109.5
H77A C77 H77C 109.5
H77B C77 H77C 109.5
C76 C78 H78A 109.5
C76 C78 H78B 109.5
H78A C78 H78B 109.5
C76 C78 H78C 109.5
H78A C78 H78C 109.5
H78B C78 H78C 109.5
C28 P1 C34 102.7(4)
C28 P1 C22 104.9(4)
C34 P1 C22 107.0(4)
C28 P1 Pt1 116.9(3)
C34 P1 Pt1 112.4(3)
C22 P1 Pt1 112.0(3)
C46 P2 C52 104.2(4)
C46 P2 C40 105.3(4)
C52 P2 C40 104.4(4)
C46 P2 Pt2 107.9(3)
C52 P2 Pt2 117.2(3)
C40 P2 Pt2 116.6(3)
C64 P3 C58 105.5(4)
C64 P3 C70 104.9(4)
C58 P3 C70 106.4(4)
C64 P3 Pt3 114.7(3)
C58 P3 Pt3 110.6(3)
C70 P3 Pt3 114.1(3)
P1 Pt1 S1 99.57(8)
P1 Pt1 S3 94.38(8)
S1 Pt1 S3 158.92(8)
P1 Pt1 S4 176.70(8)
S1 Pt1 S4 83.39(8)
S3 Pt1 S4 83.17(8)
P1 Pt1 Pt3 129.12(6)
S1 Pt1 Pt3 109.56(6)
S3 Pt1 Pt3 49.55(5)
S4 Pt1 Pt3 50.44(6)
P1 Pt1 Pt2 132.91(6)
S1 Pt1 Pt2 49.43(6)
S3 Pt1 Pt2 109.70(5)
S4 Pt1 Pt2 50.27(6)
Pt3 Pt1 Pt2 60.167(11)
P2 Pt2 S1 94.58(8)
P2 Pt2 S2 101.81(8)
S1 Pt2 S2 157.89(8)
P2 Pt2 S4 172.45(8)
S1 Pt2 S4 83.15(8)
S2 Pt2 S4 82.33(8)
P2 Pt2 Pt3 137.10(6)
S1 Pt2 Pt3 108.79(6)
S2 Pt2 Pt3 49.23(6)
S4 Pt2 Pt3 50.18(6)
P2 Pt2 Pt1 132.47(6)
S1 Pt2 Pt1 49.18(5)
S2 Pt2 Pt1 108.87(5)
S4 Pt2 Pt1 50.20(6)
Pt3 Pt2 Pt1 59.643(15)
P3 Pt3 S2 96.56(8)
P3 Pt3 S3 98.23(8)
S2 Pt3 S3 159.30(8)
P3 Pt3 S4 177.08(9)
S2 Pt3 S4 82.65(8)
S3 Pt3 S4 83.26(8)
P3 Pt3 Pt1 132.30(6)
S2 Pt3 Pt1 109.73(6)
S3 Pt3 Pt1 49.64(6)
S4 Pt3 Pt1 50.48(6)
P3 Pt3 Pt2 130.96(6)
S2 Pt3 Pt2 49.55(6)
S3 Pt3 Pt2 109.82(6)
S4 Pt3 Pt2 50.29(6)
Pt1 Pt3 Pt2 60.190(17)
C1 S1 Pt1 105.8(3)
C1 S1 Pt2 105.1(3)
Pt1 S1 Pt2 81.39(7)
C8 S2 Pt3 105.7(3)
C8 S2 Pt2 105.9(4)
Pt3 S2 Pt2 81.23(7)
C15 S3 Pt3 104.9(3)
C15 S3 Pt1 105.8(3)
Pt3 S3 Pt1 80.81(7)
Pt3 S4 Pt1 79.08(7)
Pt3 S4 Pt2 79.53(7)
Pt1 S4 Pt2 79.53(7)

loop_
_geom_bond_atom_site_label_1
_geom_bond_atom_site_label_2
_geom_bond_distance
C1 C2 1.494(13)
C1 S1 1.862(9)
C1 H1A 0.9800
C1 H1B 0.9800
C2 C3 1.391(14)
C2 C7 1.399(14)
C3 C4 1.391(18)
C3 H3 0.9400
C4 C5 1.36(2)
C4 H4 0.9400
C5 C6 1.37(2)
C5 H5 0.9400
C6 C7 1.376(16)
C6 H6 0.9400
C7 H7 0.9400
C8 C9 1.500(14)
C8 S2 1.871(10)
C8 H8A 0.9800
C8 H8B 0.9800
C9 C10 1.374(15)
C9 C14 1.399(15)
C10 C11 1.417(18)
C10 H10 0.9400
C11 C12 1.40(2)
C11 H11 0.9400
C12 C13 1.340(19)
C12 H12 0.9400
C13 C14 1.356(16)
C13 H13 0.9400
C14 H14 0.9400
C15 C16 1.490(14)
C15 S3 1.845(9)
C15 H15A 0.9800
C15 H15B 0.9800
C16 C21 1.392(15)
C16 C17 1.397(15)
C17 C18 1.395(17)
C17 H17 0.9400
C18 C19 1.38(2)
C18 H18 0.9400
C19 C20 1.39(2)
C19 H19 0.9400
C20 C21 1.400(17)
C20 H20 0.9400
C21 H21 0.9400
C22 C23 1.365(13)
C22 C27 1.382(14)
C22 P1 1.844(9)
C23 C24 1.403(15)
C23 H23 0.9400
C24 C25 1.378(18)
C24 H24 0.9400
C25 C26 1.402(18)
C25 H25 0.9400
C26 C27 1.409(15)
C26 H26 0.9400
C27 H27 0.9400
C28 C33 1.409(13)
C28 C29 1.412(14)
C28 P1 1.819(9)
C29 C30 1.390(14)
C29 H29 0.9400
C30 C31 1.379(15)
C30 H30 0.9400
C31 C32 1.396(15)
C31 H31 0.9400
C32 C33 1.391(14)
C32 H32 0.9400
C33 H33 0.9400
C34 C39 1.372(13)
C34 C35 1.406(13)
C34 P1 1.819(9)
C35 C36 1.386(14)
C35 H35 0.9400
C36 C37 1.417(16)
C36 H36 0.9400
C37 C38 1.364(16)
C37 H37 0.9400
C38 C39 1.407(14)
C38 H38 0.9400
C39 H39 0.9400
C40 C41 1.372(13)
C40 C45 1.409(13)
C40 P2 1.836(9)
C41 C42 1.394(14)
C41 H41 0.9400
C42 C43 1.373(15)
C42 H42 0.9400
C43 C44 1.374(16)
C43 H43 0.9400
C44 C45 1.406(14)
C44 H44 0.9400
C45 H45 0.9400
C46 C51 1.397(14)
C46 C47 1.399(15)
C46 P2 1.825(9)
C47 C48 1.375(17)
C47 H47 0.9400
C48 C49 1.332(19)
C48 H48 0.9400
C49 C50 1.41(2)
C49 H49 0.9400
C50 C51 1.411(16)
C50 H50 0.9400
C51 H51 0.9400
C52 C53 1.360(13)
C52 C57 1.403(14)
C52 P2 1.834(9)
C53 C54 1.413(15)
C53 H53 0.9400
C54 C55 1.347(18)
C54 H54 0.9400
C55 C56 1.372(17)
C55 H55 0.9400
C56 C57 1.398(14)
C56 H56 0.9400
C57 H57 0.9400
C58 C59 1.392(13)
C58 C63 1.416(14)
C58 P3 1.822(9)
C59 C60 1.381(16)
C59 H59 0.9400
C60 C61 1.384(18)
C60 H60 0.9400
C61 C62 1.379(17)
C61 H61 0.9400
C62 C63 1.387(14)
C62 H62 0.9400
C63 H63 0.9400
C64 C65 1.359(13)
C64 C69 1.404(14)
C64 P3 1.805(9)
C65 C66 1.418(15)
C65 H65 0.9400
C66 C67 1.379(17)
C66 H66 0.9400
C67 C68 1.371(18)
C67 H67 0.9400
C68 C69 1.392(16)
C68 H68 0.9400
C69 H69 0.9400
C70 C75 1.379(14)
C70 C71 1.418(14)
C70 P3 1.832(10)
C71 C72 1.368(15)
C71 H71 0.9400
C72 C73 1.386(17)
C72 H72 0.9400
C73 C74 1.398(17)
C73 H73 0.9400
C74 C75 1.404(14)
C74 H74 0.9400
C75 H75 0.9400
C76 O 1.197(14)
C76 C78 1.453(18)
C76 C77 1.510(18)
C77 H77A 0.9700
C77 H77B 0.9700
C77 H77C 0.9700
C78 H78A 0.9700
C78 H78B 0.9700
C78 H78C 0.9700
P1 Pt1 2.262(2)
P2 Pt2 2.259(2)
P3 Pt3 2.271(2)
Pt1 S1 2.343(2)
Pt1 S3 2.350(2)
Pt1 S4 2.391(2)
Pt1 Pt3 3.0440(6)
Pt1 Pt2 3.0608(8)
Pt2 S1 2.351(2)
Pt2 S2 2.356(2)
Pt2 S4 2.394(2)
Pt2 Pt3 3.0601(6)
Pt3 S2 2.345(2)
Pt3 S3 2.346(2)
Pt3 S4 2.390(2)
